data_2018976
loop_
_publ_author_name
'Su, Bi-Yun'
'Wang, Jia-Xiang'
'Liu, Xiang'
'Li, Qian-Ding'

_publ_section_title
;
 Isomeric 3- and
 4-chloro-<i>N</i>-[1-(1<i>H</i>-pyrrol-2-yl)ethylidene]aniline
;
_journal_coeditor_code MX3093
_journal_issue 5
_journal_name_full 'Acta Crystallographica Section C'
_journal_page_first 522
_journal_page_last 525
_journal_paper_doi 10.1107/S0108270113007889
_journal_volume 69
_journal_year 2013
_chemical_formula_iupac 'C12 H11 Cl N2'
_chemical_formula_moiety 'C12 H11 Cl N2'
_chemical_formula_sum 'C12 H11 Cl N2'
_chemical_formula_weight 218.68
_chemical_melting_point 406.0
_chemical_name_common
;
4-Chloro-N-[1-(1H-pyrrol-2-yl)ethylidene]aniline
;
_chemical_name_systematic
;
4-Chloro-<i>N</i>-[1-(1<i>H</i>-pyrrol-2-yl)ethylidene]aniline
;
_space_group_IT_number 14
_symmetry_cell_setting monoclinic
_symmetry_space_group_name_Hall '-P 2ybc'
_symmetry_space_group_name_H-M 'P 1 21/c 1'
_atom_sites_solution_hydrogens geom
_atom_sites_solution_primary direct
_atom_sites_solution_secondary difmap
_audit_creation_method SHELXL97
_cell_angle_alpha 90.00
_cell_angle_beta 109.212(4)
_cell_angle_gamma 90.00
_cell_formula_units_Z 4
_cell_length_a 13.323(3)
_cell_length_b 9.802(2)
_cell_length_c 9.107(2)
_cell_measurement_temperature 296(2)
_cell_measurement_theta_max 26.37
_cell_measurement_theta_min 3.15
_cell_volume 1123.1(4)
_computing_cell_refinement 'SAINT (Bruker, 2008)'
_computing_data_collection 'APEX2 (Bruker, 2008)'
_computing_data_reduction 'SAINT (Bruker, 2008)'
_computing_molecular_graphics 'SHELXTL (Sheldrick, 2008)'
_computing_publication_material 'publCIF (Westrip, 2010)'
_computing_structure_refinement 'SHELXL97 (Sheldrick, 2008)'
_computing_structure_solution 'SHELXS97 (Sheldrick, 2008)'
_diffrn_ambient_temperature 296(2)
_diffrn_measured_fraction_theta_full 0.987
_diffrn_measured_fraction_theta_max 0.987
_diffrn_measurement_device_type 'Bruker APEXII CCD area-detector'
_diffrn_measurement_method '\f and \w'
_diffrn_radiation_monochromator graphite
_diffrn_radiation_source 'fine-focus sealed tube'
_diffrn_radiation_type MoK\a
_diffrn_radiation_wavelength 0.71073
_diffrn_reflns_av_R_equivalents 0.0311
_diffrn_reflns_av_sigmaI/netI 0.0325
_diffrn_reflns_limit_h_max 16
_diffrn_reflns_limit_h_min -16
_diffrn_reflns_limit_k_max 12
_diffrn_reflns_limit_k_min -12
_diffrn_reflns_limit_l_max 11
_diffrn_reflns_limit_l_min -8
_diffrn_reflns_number 6016
_diffrn_reflns_theta_full 26.37
_diffrn_reflns_theta_max 26.37
_diffrn_reflns_theta_min 3.15
_exptl_absorpt_coefficient_mu 0.307
_exptl_absorpt_correction_T_max 0.9542
_exptl_absorpt_correction_T_min 0.8951
_exptl_absorpt_correction_type multi-scan
_exptl_absorpt_process_details '(SADABS; Bruker, 2008)'
_exptl_crystal_colour colourless
_exptl_crystal_density_diffrn 1.293
_exptl_crystal_density_method 'not measured'
_exptl_crystal_description block
_exptl_crystal_F_000 456
_exptl_crystal_size_max 0.37
_exptl_crystal_size_mid 0.26
_exptl_crystal_size_min 0.15
_refine_diff_density_max 0.308
_refine_diff_density_min -0.375
_refine_ls_extinction_coef 0.084(5)
_refine_ls_extinction_expression Fc^*^=kFc[1+0.001xFc^2^\l^3^/sin(2\q)]^-1/4^
_refine_ls_extinction_method 'SHELXL97 (Sheldrick, 2008)'
_refine_ls_goodness_of_fit_ref 1.001
_refine_ls_hydrogen_treatment mixed
_refine_ls_matrix_type full
_refine_ls_number_parameters 141
_refine_ls_number_reflns 2273
_refine_ls_number_restraints 1
_refine_ls_restrained_S_all 1.001
_refine_ls_R_factor_all 0.0642
_refine_ls_R_factor_gt 0.0472
_refine_ls_shift/su_max 0.000
_refine_ls_shift/su_mean 0.000
_refine_ls_structure_factor_coef Fsqd
_refine_ls_weighting_details 'calc w = 1/[\s^2^(Fo^2^)+(0.0380P)^2^+0.5000P] where P=(Fo^2^+2Fc^2^)/3'
_refine_ls_weighting_scheme calc
_refine_ls_wR_factor_gt 0.1088
_refine_ls_wR_factor_ref 0.1189
_reflns_number_gt 1701
_reflns_number_total 2273
_reflns_threshold_expression I>2\s(I)
_cod_data_source_file mx3093.cif
_cod_data_source_block II
_cod_original_sg_symbol_H-M 'P 21/c'
_cod_database_code 2018976
_cod_database_fobs_code 2018976

loop_
_symmetry_equiv_pos_as_xyz
'x, y, z'
'-x, y+1/2, -z+1/2'
'-x, -y, -z'
'x, -y-1/2, z-1/2'

loop_
_atom_site_type_symbol
_atom_site_label
_atom_site_fract_x
_atom_site_fract_y
_atom_site_fract_z
_atom_site_U_iso_or_equiv
_atom_site_adp_type
_atom_site_calc_flag
_atom_site_refinement_flags
_atom_site_occupancy
_atom_site_symmetry_multiplicity
Cl Cl1 0.00330(5) 0.16504(11) 0.14277(11) 0.1178(4) Uani d . 1 1
N N1 0.65655(12) 0.04155(17) 0.16365(18) 0.0513(4) Uani d D 1 1
H H1 0.6113(13) 0.007(2) 0.0813(16) 0.062 Uiso d D 1 1
N N2 0.44650(12) 0.08102(17) 0.16294(18) 0.0541(4) Uani d . 1 1
C C1 0.76260(15) 0.0441(2) 0.1946(2) 0.0616(6) Uani d . 1 1
H H1A 0.7987 0.0081 0.1318 0.074 Uiso calc R 1 1
C C2 0.80796(17) 0.1080(2) 0.3330(3) 0.0686(6) Uani d . 1 1
H H2 0.8802 0.1235 0.3819 0.082 Uiso calc R 1 1
C C3 0.72636(17) 0.1458(2) 0.3875(3) 0.0645(6) Uani d . 1 1
H H3 0.7343 0.1915 0.4802 0.077 Uiso calc R 1 1
C C4 0.63166(15) 0.10419(19) 0.2812(2) 0.0495(5) Uani d . 1 1
C C5 0.52395(15) 0.12363(19) 0.2789(2) 0.0501(5) Uani d . 1 1
C C6 0.50966(19) 0.1964(3) 0.4156(3) 0.0790(7) Uani d . 1 1
H H6A 0.4391 0.2335 0.3868 0.118 Uiso calc PR 0.42(3) 1
H H6B 0.5607 0.2689 0.4476 0.118 Uiso calc PR 0.42(3) 1
H H6C 0.5200 0.1332 0.4999 0.118 Uiso calc PR 0.42(3) 1
H H6D 0.5741 0.1903 0.5027 0.118 Uiso calc PR 0.58(3) 1
H H6E 0.4526 0.1548 0.4419 0.118 Uiso calc PR 0.58(3) 1
H H6F 0.4932 0.2905 0.3896 0.118 Uiso calc PR 0.58(3) 1
C C7 0.34104(15) 0.1035(2) 0.1626(2) 0.0530(5) Uani d . 1 1
C C8 0.28700(18) 0.2205(2) 0.0996(3) 0.0684(6) Uani d . 1 1
H H8 0.3210 0.2877 0.0614 0.082 Uiso calc R 1 1
C C9 0.18295(19) 0.2391(3) 0.0924(3) 0.0745(7) Uani d . 1 1
H H9 0.1470 0.3186 0.0497 0.089 Uiso calc R 1 1
C C10 0.13327(17) 0.1407(3) 0.1481(3) 0.0713(6) Uani d . 1 1
C C11 0.18439(19) 0.0230(3) 0.2082(3) 0.0798(7) Uani d . 1 1
H H11 0.1495 -0.0443 0.2448 0.096 Uiso calc R 1 1
C C12 0.28855(17) 0.0040(3) 0.2146(3) 0.0684(6) Uani d . 1 1
H H12 0.3234 -0.0768 0.2546 0.082 Uiso calc R 1 1

loop_
_atom_site_aniso_label
_atom_site_aniso_U_11
_atom_site_aniso_U_22
_atom_site_aniso_U_33
_atom_site_aniso_U_12
_atom_site_aniso_U_13
_atom_site_aniso_U_23
Cl1 0.0542(4) 0.1710(9) 0.1335(7) 0.0110(4) 0.0378(4) 0.0114(6)
N1 0.0463(9) 0.0600(10) 0.0466(9) -0.0006(7) 0.0139(7) -0.0058(8)
N2 0.0518(9) 0.0644(11) 0.0497(9) -0.0025(8) 0.0214(8) -0.0073(8)
C1 0.0484(11) 0.0752(14) 0.0618(12) 0.0013(10) 0.0189(9) -0.0040(11)
C2 0.0505(12) 0.0806(15) 0.0671(14) -0.0072(11) 0.0090(10) -0.0075(12)
C3 0.0634(13) 0.0696(14) 0.0548(12) -0.0042(11) 0.0118(10) -0.0127(10)
C4 0.0547(11) 0.0478(10) 0.0452(10) -0.0022(8) 0.0154(8) -0.0023(8)
C5 0.0572(11) 0.0487(10) 0.0473(10) 0.0004(9) 0.0208(9) -0.0025(9)
C6 0.0702(14) 0.1024(19) 0.0658(14) 0.0004(13) 0.0243(12) -0.0341(14)
C7 0.0528(11) 0.0625(12) 0.0476(10) -0.0036(9) 0.0218(9) -0.0096(9)
C8 0.0677(14) 0.0594(13) 0.0880(16) 0.0000(11) 0.0390(12) 0.0010(12)
C9 0.0672(14) 0.0703(15) 0.0902(17) 0.0105(12) 0.0316(13) -0.0007(13)
C10 0.0495(11) 0.0986(19) 0.0679(14) 0.0034(12) 0.0223(10) -0.0013(13)
C11 0.0595(13) 0.105(2) 0.0778(16) -0.0125(13) 0.0269(12) 0.0185(15)
C12 0.0610(13) 0.0755(15) 0.0693(14) 0.0012(11) 0.0222(11) 0.0147(12)

loop_
_atom_type_symbol
_atom_type_description
_atom_type_scat_dispersion_real
_atom_type_scat_dispersion_imag
_atom_type_scat_source
C C 0.0033 0.0016 'International Tables Vol C Tables 4.2.6.8 and 6.1.1.4'
H H 0.0000 0.0000 'International Tables Vol C Tables 4.2.6.8 and 6.1.1.4'
Cl Cl 0.1484 0.1585 'International Tables Vol C Tables 4.2.6.8 and 6.1.1.4'
N N 0.0061 0.0033 'International Tables Vol C Tables 4.2.6.8 and 6.1.1.4'

loop_
_geom_angle_atom_site_label_1
_geom_angle_atom_site_label_2
_geom_angle_atom_site_label_3
_geom_angle
_geom_angle_publ_flag
C1 N1 C4 109.63(16) y
C1 N1 H1 125.1(14) ?
C4 N1 H1 125.3(14) ?
C5 N2 C7 118.67(15) ?
N1 C1 C2 108.60(19) y
N1 C1 H1A 125.7 ?
C2 C1 H1A 125.7 ?
C1 C2 C3 107.09(19) y
C1 C2 H2 126.5 ?
C3 C2 H2 126.5 ?
C4 C3 C2 108.32(19) y
C4 C3 H3 125.8 ?
C2 C3 H3 125.8 ?
N1 C4 C3 106.37(17) y
N1 C4 C5 123.05(16) y
C3 C4 C5 130.51(18) ?
N2 C5 C4 119.87(16) y
N2 C5 C6 123.49(18) ?
C4 C5 C6 116.64(17) ?
C5 C6 H6A 109.5 ?
C5 C6 H6B 109.5 ?
H6A C6 H6B 109.5 ?
C5 C6 H6C 109.5 ?
H6A C6 H6C 109.5 ?
H6B C6 H6C 109.5 ?
C5 C6 H6D 109.5 ?
H6A C6 H6D 141.1 ?
H6B C6 H6D 56.3 ?
H6C C6 H6D 56.3 ?
C5 C6 H6E 109.5 ?
H6A C6 H6E 56.3 ?
H6B C6 H6E 141.1 ?
H6C C6 H6E 56.3 ?
H6D C6 H6E 109.5 ?
C5 C6 H6F 109.5 ?
H6A C6 H6F 56.3 ?
H6B C6 H6F 56.3 ?
H6C C6 H6F 141.1 ?
H6D C6 H6F 109.5 ?
H6E C6 H6F 109.5 ?
C12 C7 C8 118.71(19) ?
C12 C7 N2 120.34(19) ?
C8 C7 N2 120.78(18) ?
C7 C8 C9 120.7(2) ?
C7 C8 H8 119.6 ?
C9 C8 H8 119.6 ?
C10 C9 C8 119.6(2) ?
C10 C9 H9 120.2 ?
C8 C9 H9 120.2 ?
C9 C10 C11 120.8(2) ?
C9 C10 Cl1 119.8(2) ?
C11 C10 Cl1 119.4(2) ?
C10 C11 C12 119.6(2) ?
C10 C11 H11 120.2 ?
C12 C11 H11 120.2 ?
C7 C12 C11 120.6(2) ?
C7 C12 H12 119.7 ?
C11 C12 H12 119.7 ?

loop_
_geom_bond_atom_site_label_1
_geom_bond_atom_site_label_2
_geom_bond_distance
_geom_bond_publ_flag
Cl1 C10 1.733(2) ?
N1 C1 1.347(2) y
N1 C4 1.366(2) y
N1 H1 0.864(9) ?
N2 C5 1.279(2) y
N2 C7 1.421(2) y
C1 C2 1.358(3) y
C1 H1A 0.9300 ?
C2 C3 1.386(3) y
C2 H2 0.9300 ?
C3 C4 1.376(3) y
C3 H3 0.9300 ?
C4 C5 1.441(3) y
C5 C6 1.500(3) ?
C6 H6A 0.9600 ?
C6 H6B 0.9600 ?
C6 H6C 0.9600 ?
C6 H6D 0.9600 ?
C6 H6E 0.9600 ?
C6 H6F 0.9600 ?
C7 C12 1.372(3) ?
C7 C8 1.375(3) ?
C8 C9 1.378(3) ?
C8 H8 0.9300 ?
C9 C10 1.359(3) ?
C9 H9 0.9300 ?
C10 C11 1.360(4) ?
C11 C12 1.382(3) ?
C11 H11 0.9300 ?
C12 H12 0.9300 ?

loop_
_geom_hbond_atom_site_label_D
_geom_hbond_atom_site_label_H
_geom_hbond_atom_site_label_A
_geom_hbond_site_symmetry_A
_geom_hbond_distance_DH
_geom_hbond_distance_HA
_geom_hbond_distance_DA
_geom_hbond_angle_DHA
N1 H1 N2 3_655 0.864(9) 2.270(12) 3.080(2) 156.3(18)
C1 H1A Cg1 3_655 0.93 2.80 3.5740(10) 142.0

loop_
_geom_torsion_atom_site_label_1
_geom_torsion_atom_site_label_2
_geom_torsion_atom_site_label_3
_geom_torsion_atom_site_label_4
_geom_torsion
_geom_torsion_publ_flag
C4 N1 C1 C2 0.2(2) ?
N1 C1 C2 C3 -0.1(3) ?
C1 C2 C3 C4 0.0(3) ?
C1 N1 C4 C3 -0.2(2) ?
C1 N1 C4 C5 177.04(18) ?
C2 C3 C4 N1 0.1(2) ?
C2 C3 C4 C5 -176.9(2) ?
C7 N2 C5 C4 -179.02(17) ?
C7 N2 C5 C6 0.1(3) ?
N1 C4 C5 N2 0.1(3) ?
C3 C4 C5 N2 176.7(2) ?
N1 C4 C5 C6 -179.0(2) ?
C3 C4 C5 C6 -2.5(3) ?
C5 N2 C7 C12 -95.2(2) ?
C5 N2 C7 C8 89.7(2) y
C12 C7 C8 C9 1.6(3) ?
N2 C7 C8 C9 176.8(2) ?
C7 C8 C9 C10 -0.1(4) ?
C8 C9 C10 C11 -1.2(4) ?
C8 C9 C10 Cl1 178.79(19) ?
C9 C10 C11 C12 0.9(4) ?
Cl1 C10 C11 C12 -179.13(19) ?
C8 C7 C12 C11 -2.0(3) ?
N2 C7 C12 C11 -177.2(2) ?
C10 C11 C12 C7 0.7(4) ?
